data_7245765
loop_
_publ_author_name
'Sun, Mingyang'
'Bai, Fengying'
'Guan, QingLin'
'Xing, Yongheng'
'Xu, Fen'

_publ_section_title
;
 Construction of naphthalenediimide-based cadmium complexes and
 application in iodine adsorption, photochromism and photocatalysis
;
_journal_name_full CrystEngComm
_journal_paper_doi 10.1039/D2CE01192A
_journal_year 2022
_chemical_formula_moiety '0.5(C48 H32 Cd2 N4 O22), C2 H7 N, C2 H6.5 N0.5'
_chemical_formula_sum 'C28 H29.5 Cd N3.5 O11'
_chemical_formula_weight 703.45
_space_group_crystal_system orthorhombic
_space_group_IT_number 72
_space_group_name_Hall '-I 2 2c'
_space_group_name_H-M_alt 'I b a m'
_atom_sites_solution_hydrogens mixed
_atom_sites_solution_primary iterative
_audit_creation_date 2022-06-20
_audit_creation_method
;
Olex2 1.2
(compiled 2018.05.29 svn.r3508 for OlexSys, GUI svn.r5506)
;
_audit_update_record
;
2022-06-27 deposited with the CCDC.	2022-11-04 downloaded from the CCDC.
;
_cell_angle_alpha 90
_cell_angle_beta 90
_cell_angle_gamma 90
_cell_formula_units_Z 8
_cell_length_a 15.7981(13)
_cell_length_b 16.2656(14)
_cell_length_c 22.388(2)
_cell_measurement_reflns_used 3112
_cell_measurement_temperature 296(2)
_cell_measurement_theta_max 21.118
_cell_measurement_theta_min 2.558
_cell_volume 5752.9(9)
_computing_cell_refinement 'SAINT v8.34A (Bruker, 2013)'
_computing_data_reduction 'SAINT v8.34A (Bruker, 2013)'
_computing_molecular_graphics 'Olex2 (Dolomanov et al., 2009)'
_computing_publication_material 'Olex2 (Dolomanov et al., 2009)'
_computing_structure_refinement 'ShelXL (Sheldrick, 2015)'
_computing_structure_solution 'olex2.solve (Bourhis et al., 2015)'
_diffrn_ambient_temperature 296.15
_diffrn_measured_fraction_theta_full 1.000
_diffrn_measured_fraction_theta_max 0.995
_diffrn_measurement_device_type 'CCD area detector'
_diffrn_measurement_method 'phi and omega scans'
_diffrn_radiation_monochromator graphite
_diffrn_radiation_type MoK\a
_diffrn_radiation_wavelength 0.71073
_diffrn_reflns_av_R_equivalents 0.0637
_diffrn_reflns_av_unetI/netI 0.0500
_diffrn_reflns_Laue_measured_fraction_full 1.000
_diffrn_reflns_Laue_measured_fraction_max 0.995
_diffrn_reflns_limit_h_max 16
_diffrn_reflns_limit_h_min -21
_diffrn_reflns_limit_k_max 21
_diffrn_reflns_limit_k_min -21
_diffrn_reflns_limit_l_max 29
_diffrn_reflns_limit_l_min -24
_diffrn_reflns_number 17933
_diffrn_reflns_point_group_measured_fraction_full 1.000
_diffrn_reflns_point_group_measured_fraction_max 0.995
_diffrn_reflns_theta_full 25.242
_diffrn_reflns_theta_max 28.341
_diffrn_reflns_theta_min 1.797
_exptl_absorpt_coefficient_mu 0.827
_exptl_absorpt_correction_T_max 0.7457
_exptl_absorpt_correction_T_min 0.6805
_exptl_absorpt_correction_type none
_exptl_absorpt_process_details
;
SADABS-2014/5 (Bruker,2014/5) was used for absorption correction.
wR2(int) was 0.0672 before and 0.0453 after correction.
The Ratio of minimum to maximum transmission is 0.9126.
The \l/2 correction factor is 0.00150.
;
_exptl_crystal_colour yellow
_exptl_crystal_density_diffrn 1.624
_exptl_crystal_description block
_exptl_crystal_F_000 2864
_exptl_crystal_size_max 0.54
_exptl_crystal_size_mid 0.32
_exptl_crystal_size_min 0.1
_refine_diff_density_max 1.686
_refine_diff_density_min -0.687
_refine_diff_density_rms 0.134
_refine_ls_extinction_method none
_refine_ls_goodness_of_fit_ref 1.066
_refine_ls_hydrogen_treatment constr
_refine_ls_matrix_type full
_refine_ls_number_parameters 216
_refine_ls_number_reflns 3670
_refine_ls_number_restraints 200
_refine_ls_restrained_S_all 1.050
_refine_ls_R_factor_all 0.1462
_refine_ls_R_factor_gt 0.0867
_refine_ls_shift/su_max 0.002
_refine_ls_shift/su_mean 0.000
_refine_ls_structure_factor_coef Fsqd
_refine_ls_weighting_details 'w=1/[\s^2^(Fo^2^)+(0.1387P)^2^+47.5455P] where P=(Fo^2^+2Fc^2^)/3'
_refine_ls_weighting_scheme calc
_refine_ls_wR_factor_gt 0.2523
_refine_ls_wR_factor_ref 0.2929
_reflns_Friedel_coverage 0.000
_reflns_number_gt 2143
_reflns_number_total 3670
_reflns_threshold_expression 'I > 2\s(I)'
_cod_data_source_file d2ce01192a2.cif
_cod_data_source_block 20210618
_cod_original_cell_volume 5753.0(9)
_cod_original_formula_sum 'C28 H29.50 Cd N3.50 O11'
_cod_database_code 7245765
_shelx_shelxl_version_number 2018/3
_shelx_space_group_comment
;
The symmetry employed for this shelxl refinement is uniquely defined
by the following loop, which should always be used as a source of
symmetry information in preference to the above space-group names.
They are only intended as comments.
;
_shelx_estimated_absorpt_t_max 0.922
_shelx_estimated_absorpt_t_min 0.664
_olex2_refinement_description
;
1. Fixed Uiso
 At 1.2 times of:
  All C(H) groups, All N(H) groups
 At 1.5 times of:
  All C(H,H,H) groups, All O(H,H) groups
2. Uiso/Uaniso restraints and constraints
O1: within 2A with sigma of 0.04 and sigma for terminal atoms of 0.08
Uanis(C2) \\sim Ueq, Uanis(C3) \\sim Ueq, Uanis(C5) \\sim Ueq, Uanis(C6) \\sim
Ueq, Uanis(C7) \\sim Ueq: with sigma of 0.1 and sigma for terminal atoms of 0.2
Uanis(C2) \\sim Ueq, Uanis(C5) \\sim Ueq, Uanis(C6) \\sim Ueq, Uanis(C7) \\sim
Ueq: with sigma of 0.01 and sigma for terminal atoms of 0.02
3. Rigid body (RIGU) restrains
 All non-hydrogen atoms
 with sigma for 1-2 distances of 0.01 and sigma for 1-3 distances of 0.02
4. Others
 Fixed Sof: N2(0.25) H2a(0.25) H1a(0.5) H1b(0.5)
5.a Riding coordinates:
 N1(H1), C16(H16a,H16b,H16c), N2(H2a)
5.b Rotating group:
 O1(H1a,H1b)
5.c Ternary CH refined with riding coordinates:
 C2(H2)
5.d Aromatic/amide H refined with riding coordinates:
 C14(H14), C7(H7), C13(H13), C8(H8)
5.e Idealised Me refined as rotating group:
 C3(H3a,H3b,H3c), C15(H15a,H15b,H15c)
;
_olex2_submission_special_instructions 'No special instructions were received'

loop_
_space_group_symop_operation_xyz
'x, y, z'
'-x, -y, z'
'-x+1/2, y+1/2, -z'
'x+1/2, -y+1/2, -z'
'x+1/2, y+1/2, z+1/2'
'-x+1/2, -y+1/2, z+1/2'
'-x+1, y+1, -z+1/2'
'x+1, -y+1, -z+1/2'
'-x, -y, -z'
'x, y, -z'
'x-1/2, -y-1/2, z'
'-x-1/2, y-1/2, z'
'-x+1/2, -y+1/2, -z+1/2'
'x+1/2, y+1/2, -z+1/2'
'x, -y, z+1/2'
'-x, y, z+1/2'

loop_
_atom_site_label
_atom_site_type_symbol
_atom_site_fract_x
_atom_site_fract_y
_atom_site_fract_z
_atom_site_U_iso_or_equiv
_atom_site_adp_type
_atom_site_occupancy
_atom_site_site_symmetry_order
_atom_site_calc_flag
_atom_site_refinement_flags_posn
_atom_site_refinement_flags_adp
_atom_site_refinement_flags_occupancy
_atom_site_disorder_assembly
_atom_site_disorder_group
Cd1 Cd 0.33387(5) 0.38142(5) 0.500000 0.0564(4) Uani 1 2 d S TU P . .
O2 O 0.2325(6) 0.4935(6) 0.500000 0.080(3) Uani 1 2 d S TU P . .
O3 O 0.1872(6) 0.3688(7) 0.500000 0.082(3) Uani 1 2 d S TU P . .
C11 C 0.1739(7) 0.4449(9) 0.500000 0.062(3) Uani 1 2 d S TU P . .
O5 O 0.3431(6) 0.3842(5) 0.6070(4) 0.099(3) Uani 1 1 d . U . . .
C10 C 0.5204(6) -0.0384(6) 0.6647(4) 0.064(2) Uani 1 1 d . U . . .
O4 O 0.3560(9) 0.2671(7) 0.5638(4) 0.144(5) Uani 1 1 d . U . . .
C14 C 0.0633(7) 0.5574(9) 0.500000 0.064(3) Uani 1 2 d S TU P . .
H14 H 0.106859 0.595898 0.500000 0.077 Uiso 1 2 calc RS T P . .
C12 C 0.0823(7) 0.4735(9) 0.500000 0.066(3) Uani 1 2 d S TU P . .
N3 N 0.3876(9) 0.1812(7) 0.6677(5) 0.105(3) Uani 1 1 d . U . . .
C6 C 0.3889(8) 0.0373(8) 0.6653(5) 0.090(3) Uani 1 1 d . U . . .
C7 C 0.3469(8) -0.0366(10) 0.6621(6) 0.100(4) Uani 1 1 d . U . . .
H7 H 0.288101 -0.038359 0.660473 0.119 Uiso 1 1 calc R . . . .
C4 C 0.4700(10) 0.1941(7) 0.6623(5) 0.092(4) Uani 1 1 d . U . . .
C13 C 0.0191(8) 0.4169(9) 0.500000 0.068(3) Uani 1 2 d S TU P . .
H13 H 0.031789 0.361111 0.500000 0.082 Uiso 1 2 calc RS T P . .
O7 O 0.5118(9) 0.2524(7) 0.6545(5) 0.152(4) Uani 1 1 d . U . . .
C9 C 0.4746(9) -0.1107(7) 0.6633(5) 0.088(3) Uani 1 1 d . U . . .
O6 O 0.2681(9) 0.1192(10) 0.6676(8) 0.209(9) Uani 1 1 d . U . . .
C1 C 0.3520(9) 0.3101(9) 0.6079(6) 0.106(4) Uani 1 1 d . U . . .
C8 C 0.3943(10) -0.1085(9) 0.6612(6) 0.105(4) Uani 1 1 d . U . . .
H8 H 0.365435 -0.158244 0.659002 0.125 Uiso 1 1 calc R . . . .
C5 C 0.3403(10) 0.1181(9) 0.6675(8) 0.110(4) Uani 1 1 d . U . . .
N1 N 0.2042(9) 0.1647(9) 0.500000 0.124(7) Uani 1 2 d S TU P . .
H1 H 0.225086 0.115883 0.500000 0.149 Uiso 1 2 d RS T P . .
C2 C 0.3394(10) 0.2685(10) 0.6692(7) 0.122(5) Uani 1 1 d . U . . .
H2 H 0.278764 0.257201 0.673720 0.147 Uiso 1 1 calc R . . . .
C3 C 0.3667(14) 0.3183(9) 0.7224(6) 0.158(8) Uani 1 1 d . U . . .
H3A H 0.393519 0.282981 0.751032 0.237 Uiso 1 1 calc GR . . . .
H3B H 0.318119 0.343844 0.740215 0.237 Uiso 1 1 calc GR . . . .
H3C H 0.405937 0.359913 0.709773 0.237 Uiso 1 1 calc GR . . . .
C15 C 0.1590(15) 0.1806(14) 0.5507(9) 0.178(9) Uani 1 1 d . U . . .
H15A H 0.099741 0.182249 0.541303 0.268 Uiso 1 1 calc GR . . . .
H15B H 0.176148 0.232697 0.566853 0.268 Uiso 1 1 calc GR . . . .
H15C H 0.169378 0.138139 0.579531 0.268 Uiso 1 1 calc GR . . . .
C16 C 0.4304(15) 0.5347(11) 0.6688(11) 0.195(10) Uani 1 1 d . U . . .
H16A H 0.403697 0.575858 0.644577 0.292 Uiso 1 1 d R . . . .
H16B H 0.454687 0.560018 0.703527 0.292 Uiso 1 1 d R . . . .
H16C H 0.389047 0.494758 0.680937 0.292 Uiso 1 1 d R . . . .
N2 N 0.500000 0.500000 0.6374(16) 0.17(2) Uani 0.5 2 d S TU P . .
H2A H 0.516280 0.533880 0.610213 0.208 Uiso 0.25 1 d R . . . .
O1 O 0.4543(13) 0.4697(12) 0.500000 0.175(7) Uani 1 2 d S TU P . .
H1A H 0.484577 0.427099 0.477198 0.262 Uiso 0.5 1 d GR . . . .
H1B H 0.425169 0.501561 0.468808 0.262 Uiso 0.5 1 d GR . . . .

loop_
_atom_site_aniso_label
_atom_site_aniso_U_11
_atom_site_aniso_U_22
_atom_site_aniso_U_33
_atom_site_aniso_U_23
_atom_site_aniso_U_13
_atom_site_aniso_U_12
Cd1 0.0419(5) 0.0574(5) 0.0699(6) 0.000 0.000 0.0012(4)
O2 0.051(5) 0.072(5) 0.115(8) 0.000 0.000 0.014(4)
O3 0.040(4) 0.090(7) 0.117(9) 0.000 0.000 0.000(4)
C11 0.044(6) 0.070(7) 0.071(8) 0.000 0.000 0.017(5)
O5 0.124(7) 0.087(5) 0.085(5) 0.005(4) -0.012(5) 0.012(5)
C10 0.069(6) 0.076(6) 0.047(4) 0.001(4) 0.002(4) -0.003(4)
O4 0.233(12) 0.127(8) 0.072(5) -0.002(5) 0.007(6) 0.085(8)
C14 0.029(5) 0.083(8) 0.080(8) 0.000 0.000 0.018(5)
C12 0.042(5) 0.097(9) 0.059(7) 0.000 0.000 0.022(6)
N3 0.148(9) 0.086(7) 0.080(7) 0.013(5) 0.009(7) 0.017(7)
C6 0.097(7) 0.110(7) 0.064(5) -0.005(5) -0.006(5) 0.029(5)
C7 0.085(6) 0.122(7) 0.092(7) 0.006(6) -0.005(5) -0.020(6)
C4 0.138(10) 0.072(7) 0.067(7) 0.020(5) -0.007(7) -0.034(7)
C13 0.050(7) 0.071(7) 0.084(9) 0.000 0.000 0.008(6)
O7 0.227(13) 0.107(7) 0.122(8) 0.002(7) 0.012(9) -0.037(8)
C9 0.116(9) 0.089(8) 0.061(6) -0.005(5) -0.006(6) -0.010(7)
O6 0.125(9) 0.31(2) 0.197(14) -0.012(12) -0.020(9) 0.127(11)
C1 0.139(11) 0.096(8) 0.083(8) 0.003(7) -0.003(7) 0.055(8)
C8 0.126(10) 0.107(9) 0.081(8) -0.003(7) 0.007(8) -0.029(8)
C5 0.116(8) 0.110(7) 0.103(8) 0.013(6) 0.000(7) 0.021(6)
N1 0.068(9) 0.064(8) 0.24(2) 0.000 0.000 -0.003(7)
C2 0.136(9) 0.120(8) 0.111(8) 0.008(6) 0.007(7) 0.027(7)
C3 0.29(2) 0.107(10) 0.074(8) -0.011(7) 0.003(11) 0.060(13)
C15 0.24(3) 0.134(16) 0.157(19) 0.001(13) 0.022(15) -0.011(15)
C16 0.25(3) 0.130(15) 0.20(2) -0.076(15) 0.044(19) 0.010(15)
N2 0.21(4) 0.23(5) 0.08(2) 0.000 0.000 0.11(4)
O1 0.168(16) 0.170(18) 0.185(18) 0.000 0.000 0.018(12)

loop_
_atom_type_symbol
_atom_type_description
_atom_type_scat_dispersion_real
_atom_type_scat_dispersion_imag
_atom_type_scat_source
C C 0.0033 0.0016 'International Tables Vol C Tables 4.2.6.8 and 6.1.1.4'
H H 0.0000 0.0000 'International Tables Vol C Tables 4.2.6.8 and 6.1.1.4'
Cd Cd -0.8075 1.2024 'International Tables Vol C Tables 4.2.6.8 and 6.1.1.4'
N N 0.0061 0.0033 'International Tables Vol C Tables 4.2.6.8 and 6.1.1.4'
O O 0.0106 0.0060 'International Tables Vol C Tables 4.2.6.8 and 6.1.1.4'

loop_
_geom_angle_atom_site_label_1
_geom_angle_atom_site_label_2
_geom_angle_atom_site_label_3
_geom_angle
_geom_angle_site_symmetry_1
_geom_angle_site_symmetry_3
_geom_angle_publ_flag
O3 Cd1 O2 53.7(4) . . ?
O3 Cd1 O5 93.6(2) . . ?
O3 Cd1 O5 93.6(2) . 10_556 ?
O3 Cd1 O4 94.5(4) . . ?
O3 Cd1 O4 94.5(4) . 10_556 ?
O3 Cd1 O1 148.0(6) . . ?
O5 Cd1 O2 91.5(2) 10_556 . ?
O5 Cd1 O2 91.5(2) . . ?
O5 Cd1 O5 172.7(4) 10_556 . ?
O4 Cd1 O2 133.4(3) 10_556 . ?
O4 Cd1 O2 133.4(3) . . ?
O4 Cd1 O5 127.4(3) . 10_556 ?
O4 Cd1 O5 53.5(3) . . ?
O4 Cd1 O5 127.4(3) 10_556 . ?
O4 Cd1 O5 53.5(3) 10_556 10_556 ?
O4 Cd1 O4 74.1(5) 10_556 . ?
O4 Cd1 O1 110.8(5) 10_556 . ?
O4 Cd1 O1 110.8(5) . . ?
O1 Cd1 O2 94.2(6) . . ?
O1 Cd1 O5 86.6(2) . 10_556 ?
O1 Cd1 O5 86.6(2) . . ?
C11 O2 Cd1 90.8(8) . . ?
C11 O2 Cd1 90.8(8) 10_556 . ?
C11 O2 C11 0.0(14) 10_556 . ?
C11 O3 Cd1 94.6(7) 10_556 . ?
C11 O3 Cd1 94.6(7) . . ?
C11 O3 C11 0.0(10) 10_556 . ?
O2 C11 O3 120.9(11) . . ?
O2 C11 C12 121.7(13) . . ?
O3 C11 C12 117.4(12) . . ?
C11 C11 O2 0(10) 10_556 . ?
C11 C11 O3 0(10) 10_556 . ?
C11 C11 C12 0(10) 10_556 . ?
C1 O5 Cd1 90.3(8) . . ?
C10 C10 C6 116.5(11) 2_655 2_655 ?
C9 C10 C10 121.2(11) . 2_655 ?
C9 C10 C6 122.4(10) . 2_655 ?
C1 O4 Cd1 91.7(8) . . ?
C12 C14 H14 119.9 . . ?
C13 C14 H14 119.9 9_566 . ?
C13 C14 C12 120.2(13) 9_566 . ?
C11 C12 C11 0.0(10) 10_556 . ?
C14 C12 C11 120.2(12) . . ?
C14 C12 C11 120.2(12) . 10_556 ?
C13 C12 C11 119.6(13) . 10_556 ?
C13 C12 C11 119.6(13) . . ?
C13 C12 C14 120.2(11) . . ?
C4 N3 C2 109.1(12) . . ?
C5 N3 C4 135.0(13) . . ?
C5 N3 C2 115.7(13) . . ?
C10 C6 C5 119.5(12) 2_655 . ?
C7 C6 C10 119.6(11) . 2_655 ?
C7 C6 C5 120.9(12) . . ?
C6 C7 H7 120.8 . . ?
C6 C7 C8 118.5(12) . . ?
C8 C7 H7 120.8 . . ?
N3 C4 C9 113.4(10) . 2_655 ?
O7 C4 N3 134.3(15) . . ?
O7 C4 C9 112.1(14) . 2_655 ?
C14 C13 H13 120.2 9_566 . ?
C12 C13 C14 119.6(13) . 9_566 ?
C12 C13 H13 120.2 . . ?
C10 C9 C4 115.6(11) . 2_655 ?
C8 C9 C10 120.1(12) . . ?
C8 C9 C4 124.3(12) . 2_655 ?
O5 C1 O4 124.4(13) . . ?
O5 C1 C2 115.9(13) . . ?
O4 C1 C2 118.6(13) . . ?
C7 C8 H8 117.9 . . ?
C9 C8 C7 124.1(13) . . ?
C9 C8 H8 117.9 . . ?
N3 C5 C6 113.7(14) . . ?
O6 C5 N3 125.2(17) . . ?
O6 C5 C6 121.1(17) . . ?
C15 N1 H1 112.1 10_556 . ?
C15 N1 H1 112.1 . . ?
C15 N1 C15 112(2) 10_556 . ?
N3 C2 H2 107.4 . . ?
C1 C2 N3 107.9(11) . . ?
C1 C2 H2 107.4 . . ?
C3 C2 N3 110.9(12) . . ?
C3 C2 C1 115.5(14) . . ?
C3 C2 H2 107.4 . . ?
C2 C3 H3A 109.5 . . ?
C2 C3 H3B 109.5 . . ?
C2 C3 H3C 109.5 . . ?
H3A C3 H3B 109.5 . . ?
H3A C3 H3C 109.5 . . ?
H3B C3 H3C 109.5 . . ?
N1 C15 H15A 109.5 . . ?
N1 C15 H15B 109.5 . . ?
N1 C15 H15C 109.5 . . ?
H15A C15 H15B 109.5 . . ?
H15A C15 H15C 109.5 . . ?
H15B C15 H15C 109.5 . . ?
H16A C16 H16B 109.5 . . ?
H16A C16 H16C 109.4 . . ?
H16B C16 H16C 109.5 . . ?
N2 C16 H16A 109.7 . . ?
N2 C16 H16B 105.2 . . ?
N2 C16 H16C 113.5 . . ?
C16 N2 C16 121(3) 2_665 . ?
C16 N2 H2A 109.1(13) 2_665 2_665 ?
C16 N2 H2A 111.9 2_665 . ?
C16 N2 H2A 109.1 . . ?
C16 N2 H2A 111.9(13) . 2_665 ?
H2A N2 H2A 90.0 . 2_665 ?
Cd1 O1 H1A 87.9 . . ?
Cd1 O1 H1B 86.8 . . ?
H1A O1 H1B 103.3 . . ?

loop_
_geom_bond_atom_site_label_1
_geom_bond_atom_site_label_2
_geom_bond_distance
_geom_bond_site_symmetry_2
_geom_bond_publ_flag
Cd1 O2 2.427(9) . ?
Cd1 O3 2.326(9) . ?
Cd1 O5 2.400(9) 10_556 ?
Cd1 O5 2.400(9) . ?
Cd1 O4 2.371(10) 10_556 ?
Cd1 O4 2.371(10) . ?
Cd1 O1 2.384(19) . ?
O2 C11 1.217(16) 10_556 ?
O2 C11 1.217(16) . ?
O3 C11 1.255(15) . ?
O3 C11 1.255(15) 10_556 ?
C11 C11 0.00(3) 10_556 ?
C11 C12 1.520(15) . ?
O5 C1 1.214(14) . ?
C10 C10 1.406(19) 2_655 ?
C10 C6 1.434(15) 2_655 ?
C10 C9 1.380(14) . ?
O4 C1 1.212(16) . ?
C14 H14 0.9300 . ?
C14 C12 1.398(19) . ?
C14 C13 1.368(15) 9_566 ?
C12 C13 1.358(19) . ?
N3 C4 1.324(16) . ?
N3 C5 1.269(18) . ?
N3 C2 1.612(18) . ?
C6 C7 1.374(17) . ?
C6 C5 1.523(18) . ?
C7 H7 0.9300 . ?
C7 C8 1.390(19) . ?
C4 O7 1.169(14) . ?
C4 C9 1.615(18) 2_655 ?
C13 H13 0.9300 . ?
C9 C8 1.270(18) . ?
O6 C5 1.142(17) . ?
C1 C2 1.54(2) . ?
C8 H8 0.9300 . ?
N1 H1 0.8599 . ?
N1 C15 1.37(2) . ?
N1 C15 1.37(2) 10_556 ?
C2 H2 0.9800 . ?
C2 C3 1.50(2) . ?
C3 H3A 0.9600 . ?
C3 H3B 0.9600 . ?
C3 H3C 0.9600 . ?
C15 H15A 0.9600 . ?
C15 H15B 0.9600 . ?
C15 H15C 0.9600 . ?
C16 H16A 0.9600 . ?
C16 H16B 0.9596 . ?
C16 H16C 0.9603 . ?
C16 N2 1.42(2) . ?
N2 H2A 0.8600 . ?
N2 H2A 0.8600 2_665 ?
O1 H1A 0.9851 . ?
O1 H1B 0.9835 . ?

loop_
_geom_torsion_atom_site_label_1
_geom_torsion_atom_site_label_2
_geom_torsion_atom_site_label_3
_geom_torsion_atom_site_label_4
_geom_torsion
_geom_torsion_site_symmetry_1
_geom_torsion_site_symmetry_2
_geom_torsion_site_symmetry_3
_geom_torsion_site_symmetry_4
_geom_torsion_publ_flag
Cd1 O2 C11 O3 0.0 . . . . ?
Cd1 O2 C11 C11 0.0 . . . 10_556 ?
Cd1 O2 C11 C12 180.0 . . . . ?
Cd1 O3 C11 O2 0.0 . . . . ?
Cd1 O3 C11 C11 0.0 . . . 10_556 ?
Cd1 O3 C11 C12 180.0 . . . . ?
Cd1 O5 C1 O4 2.7(17) . . . . ?
Cd1 O5 C1 C2 -165.0(12) . . . . ?
Cd1 O4 C1 O5 -2.7(18) . . . . ?
Cd1 O4 C1 C2 164.6(12) . . . . ?
O2 C11 C12 C11 0.0 . . . 10_556 ?
O2 C11 C12 C14 0.0 . . . . ?
O2 C11 C12 C13 180.0 . . . . ?
O3 C11 C12 C11 0(100) . . . 10_556 ?
O3 C11 C12 C14 180.0 . . . . ?
O3 C11 C12 C13 0.0 . . . . ?
C11 O2 C11 O3 0(100) 10_556 . . . ?
C11 O2 C11 C12 0.0 10_556 . . . ?
C11 O3 C11 O2 0(100) 10_556 . . . ?
C11 O3 C11 C12 0.0 10_556 . . . ?
C11 C11 C12 C14 0.0 10_556 . . . ?
C11 C11 C12 C13 0.0 10_556 . . . ?
C11 C12 C13 C14 180.0 10_556 . . 9_566 ?
C11 C12 C13 C14 180.0 . . . 9_566 ?
O5 C1 C2 N3 -158.2(13) . . . . ?
O5 C1 C2 C3 -34(2) . . . . ?
C10 C10 C9 C4 179.0(6) 2_655 . . 2_655 ?
C10 C10 C9 C8 0.9(15) 2_655 . . . ?
C10 C6 C7 C8 3.1(18) 2_655 . . . ?
C10 C6 C5 N3 1.2(19) 2_655 . . . ?
C10 C6 C5 O6 179.4(16) 2_655 . . . ?
C10 C9 C8 C7 -2(2) . . . . ?
O4 C1 C2 N3 33.4(19) . . . . ?
O4 C1 C2 C3 158.0(16) . . . . ?
C14 C12 C13 C14 0.0 . . . 9_566 ?
C6 C10 C9 C4 0.0(15) 2_655 . . 2_655 ?
C6 C10 C9 C8 -178.1(11) 2_655 . . . ?
C6 C7 C8 C9 0(2) . . . . ?
C7 C6 C5 N3 -176.9(13) . . . . ?
C7 C6 C5 O6 1(2) . . . . ?
C4 N3 C5 C6 5(2) . . . . ?
C4 N3 C5 O6 -172.7(16) . . . . ?
C4 N3 C2 C1 65.2(15) . . . . ?
C4 N3 C2 C3 -62.1(16) . . . . ?
C4 C9 C8 C7 -180.0(12) 2_655 . . . ?
C13 C14 C12 C11 180.0 9_566 . . 10_556 ?
C13 C14 C12 C11 180.0 9_566 . . . ?
C13 C14 C12 C13 0.0 9_566 . . . ?
C5 N3 C4 O7 167.5(17) . . . . ?
C5 N3 C4 C9 -8(2) . . . 2_655 ?
C5 N3 C2 C1 -110.2(15) . . . . ?
C5 N3 C2 C3 122.5(16) . . . . ?
C5 C6 C7 C8 -178.8(13) . . . . ?
C2 N3 C4 O7 -7(2) . . . . ?
C2 N3 C4 C9 177.4(9) . . . 2_655 ?
C2 N3 C5 C6 179.3(11) . . . . ?
C2 N3 C5 O6 1(3) . . . . ?
